data_4510839
loop_
_publ_author_name
'D\'iez, Josefina'
'Gimeno, Jos\'e'
'Lled\'os, Agust\'i'
'Su\'arez, Francisco J.'
'Vicent, Cristian'

_publ_section_title
;
 Imidazole Based Ruthenium(IV) Complexes as Highly Efficient Bifunctional
 Catalysts for the Redox Isomerization of Allylic Alcohols in Aqueous
 Medium: Water as Cooperating Ligand
;
_journal_issue 10
_journal_name_full 'ACS Catalysis'
_journal_page_first 2087
_journal_paper_doi 10.1021/cs300369j
_journal_volume 2
_journal_year 2012
_chemical_compound_source synthesis
_chemical_formula_moiety 'C13 H20 Cl2 N2 Ru'
_chemical_formula_sum 'C13 H20 Cl2 N2 Ru'
_chemical_formula_weight 376.28
_chemical_name_systematic
;
 ?
;
_space_group_IT_number 9
_symmetry_cell_setting monoclinic
_symmetry_Int_Tables_number 9
_symmetry_space_group_name_Hall 'C -2yc'
_symmetry_space_group_name_H-M 'C 1 c 1'
_atom_sites_solution_hydrogens geom
_atom_sites_solution_primary direct
_atom_sites_solution_secondary difmap
_audit_creation_method SHELXL-97
_cell_angle_alpha 90.00
_cell_angle_beta 93.417(2)
_cell_angle_gamma 90.00
_cell_formula_units_Z 4
_cell_length_a 12.1026(5)
_cell_length_b 11.1887(5)
_cell_length_c 11.2215(3)
_cell_measurement_reflns_used 1324
_cell_measurement_temperature 293(2)
_cell_measurement_theta_max 25.350
_cell_measurement_theta_min 0.407
_cell_volume 1516.83(10)
_computing_cell_refinement 'HKL Scalepack (Otwinowski & Minor 1997)'
_computing_data_collection 'Collect (Bruker AXS BV, 1997-2004)'
_computing_data_reduction 'HKL Denzo and Scalepack (Otwinowski & Minor 1997)'
_computing_molecular_graphics 'PLATON (Spek, 2007), Ortep-3 for Windows (Farrugia, 1997)'
_computing_publication_material 'WinGX publication routines (Farrugia, 1999)'
_computing_structure_refinement 'SHELXL-97 (Sheldrick, 2008)'
_computing_structure_solution 'SIR-92 (Altomare, 1994)'
_diffrn_ambient_temperature 293(2)
_diffrn_detector_area_resol_mean 9
_diffrn_measured_fraction_theta_full 0.998
_diffrn_measured_fraction_theta_max 0.998
_diffrn_measurement_device '95mm CCD camera on \k-goniostat'
_diffrn_measurement_device_type KappaCCD
_diffrn_measurement_method CCD
_diffrn_radiation_monochromator 'horizonally mounted graphite crystal'
_diffrn_radiation_source 'fine-focus sealed tube'
_diffrn_radiation_type MoK\a
_diffrn_radiation_wavelength 0.71073
_diffrn_reflns_av_R_equivalents 0.026
_diffrn_reflns_av_sigmaI/netI 0.0426
_diffrn_reflns_limit_h_max 12
_diffrn_reflns_limit_h_min -14
_diffrn_reflns_limit_k_max 13
_diffrn_reflns_limit_k_min 0
_diffrn_reflns_limit_l_max 13
_diffrn_reflns_limit_l_min -10
_diffrn_reflns_number 4411
_diffrn_reflns_theta_full 25.32
_diffrn_reflns_theta_max 25.32
_diffrn_reflns_theta_min 2.48
_diffrn_standards_number 0
_exptl_absorpt_coefficient_mu 1.371
_exptl_absorpt_correction_T_max 0.876
_exptl_absorpt_correction_T_min 0.803
_exptl_absorpt_correction_type multi-scan
_exptl_absorpt_process_details
;
multi-scan from symmetry-related measurements 
 Sortav (Blessing 1995)
;
_exptl_crystal_colour orange
_exptl_crystal_density_diffrn 1.648
_exptl_crystal_density_method 'not measured'
_exptl_crystal_description prism
_exptl_crystal_F_000 760
_exptl_crystal_size_max 0.17
_exptl_crystal_size_mid 0.15
_exptl_crystal_size_min 0.05
_refine_diff_density_max 0.414
_refine_diff_density_min -0.423
_refine_diff_density_rms 0.092
_refine_ls_abs_structure_details 'Flack H D (1983), Acta Cryst. A39, 876-881'
_refine_ls_abs_structure_Flack 0.48(10)
_refine_ls_extinction_method none
_refine_ls_goodness_of_fit_ref 1.167
_refine_ls_hydrogen_treatment mixed
_refine_ls_matrix_type full
_refine_ls_number_parameters 181
_refine_ls_number_reflns 2152
_refine_ls_number_restraints 6
_refine_ls_restrained_S_all 1.166
_refine_ls_R_factor_all 0.0328
_refine_ls_R_factor_gt 0.0293
_refine_ls_shift/su_max 0.000
_refine_ls_shift/su_mean 0.000
_refine_ls_structure_factor_coef Fsqd
_refine_ls_weighting_details 'calc w=1/[\s^2^(Fo^2^)+(0.0616P)^2^+0.0000P] where P=(Fo^2^+2Fc^2^)/3'
_refine_ls_weighting_scheme calc
_refine_ls_wR_factor_gt 0.0894
_refine_ls_wR_factor_ref 0.1032
_reflns_number_gt 1961
_reflns_number_total 2152
_reflns_threshold_expression >2sigma(I)
_cod_data_source_file cs300369j_si_001.cif
_cod_data_source_block 1a
_cod_original_sg_symbol_H-M 'C c'
_cod_database_code 4510839

loop_
_symmetry_equiv_pos_as_xyz
'x, y, z'
'x, -y, z+1/2'
'x+1/2, y+1/2, z'
'x+1/2, -y+1/2, z+1/2'

loop_
_atom_site_label
_atom_site_type_symbol
_atom_site_fract_x
_atom_site_fract_y
_atom_site_fract_z
_atom_site_U_iso_or_equiv
_atom_site_adp_type
_atom_site_occupancy
_atom_site_symmetry_multiplicity
_atom_site_calc_flag
_atom_site_refinement_flags
C1 C -0.0996(16) 0.268(2) 0.2590(19) 0.051(5) Uani 1 1 d D
C2 C -0.0898(11) 0.3783(15) 0.2204(16) 0.042(4) Uani 1 1 d .
C3 C -0.1448(11) 0.4162(14) 0.0990(15) 0.049(4) Uani 1 1 d .
H3A H -0.1825 0.3490 0.0622 0.073 Uiso 1 1 calc R
H3B H -0.0891 0.4442 0.0483 0.073 Uiso 1 1 calc R
H3C H -0.1970 0.4791 0.1108 0.073 Uiso 1 1 calc R
C4 C -0.0163(11) 0.4648(14) 0.2819(13) 0.035(4) Uani 1 1 d .
H4 H -0.0305 0.4676 0.3669 0.042 Uiso 1 1 calc R
C5 C 0.0166(14) 0.5868(15) 0.2396(17) 0.047(4) Uani 1 1 d .
H5A H -0.0110 0.6497 0.2892 0.057 Uiso 1 1 calc R
H5B H -0.0088 0.6005 0.1571 0.057 Uiso 1 1 calc R
C6 C 0.1421(13) 0.5768(13) 0.2538(15) 0.036(3) Uani 1 1 d .
H6A H 0.1657 0.5816 0.3378 0.043 Uiso 1 1 calc R
H6B H 0.1752 0.6431 0.2131 0.043 Uiso 1 1 calc R
C7 C 0.1823(12) 0.4583(14) 0.2022(15) 0.042(4) Uani 1 1 d .
H7 H 0.2004 0.4640 0.1184 0.050 Uiso 1 1 calc R
C8 C 0.2545(14) 0.3867(15) 0.2703(18) 0.046(4) Uani 1 1 d .
C9 C 0.3185(17) 0.4178(18) 0.382(2) 0.088(6) Uani 1 1 d .
H9A H 0.3861 0.4565 0.3628 0.132 Uiso 1 1 calc R
H9B H 0.3354 0.3464 0.4265 0.132 Uiso 1 1 calc R
H9C H 0.2758 0.4708 0.4279 0.132 Uiso 1 1 calc R
C10 C 0.2584(15) 0.266(2) 0.2149(19) 0.052(5) Uani 1 1 d D
C11 C 0.1179(15) 0.0227(16) 0.3282(19) 0.059(5) Uani 1 1 d .
H11 H 0.1517 0.0465 0.4009 0.071 Uiso 1 1 calc R
C12 C 0.0497(14) -0.0845(12) 0.1869(16) 0.056(4) Uani 1 1 d .
H12 H 0.0270 -0.1512 0.1424 0.068 Uiso 1 1 calc R
C13 C 0.0417(16) 0.0356(13) 0.1524(19) 0.051(4) Uani 1 1 d .
H13 H 0.0110 0.0626 0.0794 0.061 Uiso 1 1 calc R
N1 N 0.0826(18) 0.1025(4) 0.236(2) 0.0412(15) Uani 1 1 d .
N2 N 0.0983(14) -0.0826(13) 0.3008(18) 0.081(5) Uani 1 1 d .
H2 H 0.1127 -0.1440 0.3453 0.097 Uiso 1 1 calc R
Cl1 Cl 0.1012(3) 0.2835(4) 0.4576(3) 0.0468(13) Uani 1 1 d .
Cl2 Cl 0.0667(4) 0.2809(5) 0.0278(3) 0.0635(17) Uani 1 1 d .
Ru1 Ru 0.0814(3) 0.29774(3) 0.2417(3) 0.03115(17) Uani 1 1 d .
H10B H 0.297(6) 0.206(5) 0.264(6) 0.010(18) Uiso 1 1 d D
H1B H -0.150(13) 0.212(12) 0.219(18) 0.15(9) Uiso 1 1 d D
H1A H -0.102(7) 0.264(8) 0.344(3) 0.03(2) Uiso 1 1 d D
H10A H 0.247(13) 0.233(11) 0.136(5) 0.10(5) Uiso 1 1 d D

loop_
_atom_site_aniso_label
_atom_site_aniso_U_11
_atom_site_aniso_U_22
_atom_site_aniso_U_33
_atom_site_aniso_U_23
_atom_site_aniso_U_13
_atom_site_aniso_U_12
C1 0.039(10) 0.049(10) 0.066(12) 0.016(9) 0.006(7) -0.008(9)
C2 0.021(6) 0.051(10) 0.053(10) -0.002(6) -0.003(6) 0.005(6)
C3 0.025(5) 0.055(8) 0.063(9) -0.013(6) -0.019(5) 0.006(5)
C4 0.032(7) 0.043(8) 0.029(8) -0.003(6) 0.003(6) 0.002(6)
C5 0.045(8) 0.042(8) 0.054(9) -0.004(6) -0.003(6) -0.003(6)
C6 0.042(7) 0.019(5) 0.047(7) 0.003(5) 0.000(5) -0.010(5)
C7 0.040(8) 0.031(7) 0.056(10) -0.003(6) 0.012(7) -0.010(7)
C8 0.045(9) 0.038(8) 0.057(10) -0.009(6) 0.007(7) 0.004(6)
C9 0.086(11) 0.078(12) 0.095(14) -0.024(10) -0.037(9) 0.007(10)
C10 0.030(9) 0.050(10) 0.077(15) 0.002(10) 0.009(7) 0.005(9)
C11 0.066(10) 0.061(11) 0.048(10) 0.006(7) -0.004(7) 0.012(8)
C12 0.074(9) 0.025(7) 0.068(11) -0.012(7) -0.011(8) -0.002(6)
C13 0.078(10) 0.014(5) 0.058(10) -0.009(5) -0.011(7) 0.009(6)
N1 0.053(3) 0.028(2) 0.043(4) 0.005(7) 0.003(2) 0.002(8)
N2 0.091(10) 0.039(8) 0.114(14) 0.015(8) 0.007(10) 0.008(7)
Cl1 0.065(3) 0.045(2) 0.030(3) 0.0049(19) -0.004(2) 0.004(2)
Cl2 0.104(4) 0.058(3) 0.029(3) -0.002(2) 0.006(3) -0.014(3)
Ru1 0.0361(3) 0.0297(2) 0.0276(3) 0.0000(7) 0.00179(15) -0.0005(7)

loop_
_atom_type_symbol
_atom_type_description
_atom_type_scat_dispersion_real
_atom_type_scat_dispersion_imag
_atom_type_scat_source
C C 0.0033 0.0016 'International Tables Vol C Tables 4.2.6.8 and 6.1.1.4'
H H 0.0000 0.0000 'International Tables Vol C Tables 4.2.6.8 and 6.1.1.4'
N N 0.0061 0.0033 'International Tables Vol C Tables 4.2.6.8 and 6.1.1.4'
Cl Cl 0.1484 0.1585 'International Tables Vol C Tables 4.2.6.8 and 6.1.1.4'
Ru Ru -1.2594 0.8363 'International Tables Vol C Tables 4.2.6.8 and 6.1.1.4'

loop_
_geom_angle_atom_site_label_1
_geom_angle_atom_site_label_2
_geom_angle_atom_site_label_3
_geom_angle
Ru1 C1 H1B 130(10)
Ru1 C1 H1A 101(5)
H1B C1 H1A 112(10)
C4 C2 C3 117.0(14)
C4 C2 Ru1 71.7(8)
C3 C2 Ru1 123.3(11)
C2 C3 H3A 109.5
C2 C3 H3B 109.5
H3A C3 H3B 109.5
C2 C3 H3C 109.5
H3A C3 H3C 109.5
H3B C3 H3C 109.5
C2 C4 C5 128.1(14)
C2 C4 Ru1 70.7(8)
C5 C4 Ru1 122.2(11)
C2 C4 H4 110.1
C5 C4 H4 110.1
Ru1 C4 H4 110.1
C4 C5 C6 100.4(14)
C4 C5 H5A 111.7
C6 C5 H5A 111.7
C4 C5 H5B 111.7
C6 C5 H5B 111.7
H5A C5 H5B 109.5
C5 C6 C7 111.1(14)
C5 C6 H6A 109.4
C7 C6 H6A 109.4
C5 C6 H6B 109.4
C7 C6 H6B 109.4
H6A C6 H6B 108.0
C8 C7 C6 119.7(16)
C8 C7 Ru1 76.0(10)
C6 C7 Ru1 115.5(10)
C8 C7 H7 113.5
C6 C7 H7 113.5
Ru1 C7 H7 113.5
C7 C8 C9 128.0(16)
C7 C8 Ru1 68.7(9)
C9 C8 Ru1 130.1(15)
C8 C9 H9A 109.5
C8 C9 H9B 109.5
H9A C9 H9B 109.5
C8 C9 H9C 109.5
H9A C9 H9C 109.5
H9B C9 H9C 109.5
Ru1 C10 H10B 118(5)
Ru1 C10 H10A 96(9)
H10B C10 H10A 107(10)
N2 C11 N1 112.0(18)
N2 C11 H11 124.0
N1 C11 H11 124.0
N2 C12 C13 105.1(16)
N2 C12 H12 127.4
C13 C12 H12 127.4
N1 C13 C12 110.1(17)
N1 C13 H13 125.0
C12 C13 H13 125.0
C13 N1 C11 104.7(7)
C13 N1 Ru1 127.3(15)
C11 N1 Ru1 127.7(15)
C11 N2 C12 108.1(17)
C11 N2 H2 125.9
C12 N2 H2 125.9
N1 Ru1 C10 79.9(9)
N1 Ru1 C7 142.5(6)
C10 Ru1 C7 63.7(7)
N1 Ru1 C1 82.2(8)
C10 Ru1 C1 161.9(3)
C7 Ru1 C1 133.4(7)
N1 Ru1 C2 113.8(7)
C10 Ru1 C2 160.2(6)
C7 Ru1 C2 99.6(5)
C1 Ru1 C2 33.9(7)
N1 Ru1 C4 146.4(6)
C10 Ru1 C4 132.9(7)
C7 Ru1 C4 71.0(2)
C1 Ru1 C4 65.2(7)
C2 Ru1 C4 37.6(5)
N1 Ru1 C8 115.1(7)
C10 Ru1 C8 38.3(7)
C7 Ru1 C8 35.2(5)
C1 Ru1 C8 158.6(7)
C2 Ru1 C8 131.1(2)
C4 Ru1 C8 95.5(5)
N1 Ru1 Cl2 83.8(6)
C10 Ru1 Cl2 82.3(6)
C7 Ru1 Cl2 82.7(4)
C1 Ru1 Cl2 93.5(6)
C2 Ru1 Cl2 85.0(5)
C4 Ru1 Cl2 104.8(4)
C8 Ru1 Cl2 100.6(5)
N1 Ru1 Cl1 87.9(6)
C10 Ru1 Cl1 95.0(6)
C7 Ru1 Cl1 103.2(4)
C1 Ru1 Cl1 86.7(6)
C2 Ru1 Cl1 99.6(5)
C4 Ru1 Cl1 82.9(4)
C8 Ru1 Cl1 81.7(5)
Cl2 Ru1 Cl1 171.63(8)

loop_
_geom_bond_atom_site_label_1
_geom_bond_atom_site_label_2
_geom_bond_distance
C1 Ru1 2.234(19)
C1 H1B 0.96(2)
C1 H1A 0.96(2)
C2 C4 1.46(2)
C2 C3 1.54(2)
C2 Ru1 2.259(14)
C3 H3A 0.9600
C3 H3B 0.9600
C3 H3C 0.9600
C4 C5 1.51(2)
C4 Ru1 2.271(15)
C4 H4 0.9800
C5 C6 1.521(8)
C5 H5A 0.9700
C5 H5B 0.9700
C6 C7 1.54(2)
C6 H6A 0.9700
C6 H6B 0.9700
C7 C8 1.38(2)
C7 Ru1 2.232(15)
C7 H7 0.9800
C8 C9 1.47(3)
C8 Ru1 2.324(16)
C9 H9A 0.9600
C9 H9B 0.9600
C9 H9C 0.9600
C10 Ru1 2.211(18)
C10 H10B 0.97(2)
C10 H10A 0.96(2)
C11 N2 1.24(2)
C11 N1 1.41(3)
C11 H11 0.9300
C12 N2 1.375(9)
C12 C13 1.40(2)
C12 H12 0.9300
C13 N1 1.28(3)
C13 H13 0.9300
N1 Ru1 2.185(5)
N2 H2 0.8600
Cl1 Ru1 2.425(5)
Cl2 Ru1 2.403(6)

loop_
_geom_torsion_atom_site_label_1
_geom_torsion_atom_site_label_2
_geom_torsion_atom_site_label_3
_geom_torsion_atom_site_label_4
_geom_torsion
C3 C2 C4 C5 -2(2)
Ru1 C2 C4 C5 116.3(16)
C3 C2 C4 Ru1 -118.6(13)
C2 C4 C5 C6 -127.0(14)
Ru1 C4 C5 C6 -37.1(12)
C4 C5 C6 C7 46.5(7)
C5 C6 C7 C8 -129.6(14)
C5 C6 C7 Ru1 -41.6(14)
C6 C7 C8 C9 -13(3)
Ru1 C7 C8 C9 -125(2)
C6 C7 C8 Ru1 111.6(14)
N2 C12 C13 N1 1(2)
C12 C13 N1 C11 0(3)
C12 C13 N1 Ru1 -174.3(12)
N2 C11 N1 C13 0(3)
N2 C11 N1 Ru1 173.5(14)
N1 C11 N2 C12 1(2)
C13 C12 N2 C11 -1.1(11)
C13 N1 Ru1 C10 -108(2)
C11 N1 Ru1 C10 79(2)
C13 N1 Ru1 C7 -95(2)
C11 N1 Ru1 C7 93(2)
C13 N1 Ru1 C1 69(2)
C11 N1 Ru1 C1 -103(2)
C13 N1 Ru1 C2 57(2)
C11 N1 Ru1 C2 -116(2)
C13 N1 Ru1 C4 82(3)
C11 N1 Ru1 C4 -90(2)
C13 N1 Ru1 C8 -124(2)
C11 N1 Ru1 C8 63(2)
C13 N1 Ru1 Cl2 -25(2)
C11 N1 Ru1 Cl2 162(2)
C13 N1 Ru1 Cl1 156(2)
C11 N1 Ru1 Cl1 -16(2)
C8 C7 Ru1 N1 -50.3(17)
C6 C7 Ru1 N1 -166.9(12)
C8 C7 Ru1 C10 -35.2(11)
C6 C7 Ru1 C10 -151.7(14)
C8 C7 Ru1 C1 151.9(11)
C6 C7 Ru1 C1 35.4(17)
C8 C7 Ru1 C2 156.2(13)
C6 C7 Ru1 C2 39.7(13)
C8 C7 Ru1 C4 131.5(10)
C6 C7 Ru1 C4 14.9(13)
C6 C7 Ru1 C8 -116.5(18)
C8 C7 Ru1 Cl2 -120.1(10)
C6 C7 Ru1 Cl2 123.3(12)
C8 C7 Ru1 Cl1 53.9(11)
C6 C7 Ru1 Cl1 -62.7(12)
C4 C2 Ru1 N1 156.9(9)
C3 C2 Ru1 N1 -92.4(14)
C4 C2 Ru1 C10 -72(3)
C3 C2 Ru1 C10 39(3)
C4 C2 Ru1 C7 -40.4(7)
C3 C2 Ru1 C7 70.4(13)
C4 C2 Ru1 C1 134.1(18)
C3 C2 Ru1 C1 -115.2(17)
C3 C2 Ru1 C4 110.7(16)
C4 C2 Ru1 C8 -22.4(17)
C3 C2 Ru1 C8 88.4(16)
C4 C2 Ru1 Cl2 -122.1(9)
C3 C2 Ru1 Cl2 -11.4(12)
C4 C2 Ru1 Cl1 64.9(9)
C3 C2 Ru1 Cl1 175.7(12)
C2 C4 Ru1 N1 -40.5(16)
C5 C4 Ru1 N1 -164.0(13)
C2 C4 Ru1 C10 153.9(10)
C5 C4 Ru1 C10 30.4(16)
C2 C4 Ru1 C7 137.5(8)
C5 C4 Ru1 C7 14.0(14)
C2 C4 Ru1 C1 -26.2(10)
C5 C4 Ru1 C1 -149.8(14)
C5 C4 Ru1 C2 -123.5(17)
C2 C4 Ru1 C8 163.2(13)
C5 C4 Ru1 C8 39.7(13)
C2 C4 Ru1 Cl2 60.7(10)
C5 C4 Ru1 Cl2 -62.8(12)
C2 C4 Ru1 Cl1 -115.9(9)
C5 C4 Ru1 Cl1 120.6(12)
C7 C8 Ru1 N1 148.9(11)
C9 C8 Ru1 N1 -88.8(17)
C7 C8 Ru1 C10 123.6(18)
C9 C8 Ru1 C10 -114.0(19)
C9 C8 Ru1 C7 122(2)
C7 C8 Ru1 C1 -70(2)
C9 C8 Ru1 C1 53(3)
C7 C8 Ru1 C2 -31.8(18)
C9 C8 Ru1 C2 90.5(18)
C7 C8 Ru1 C4 -45.4(8)
C9 C8 Ru1 C4 77.0(16)
C7 C8 Ru1 Cl2 60.8(10)
C9 C8 Ru1 Cl2 -176.8(15)
C7 C8 Ru1 Cl1 -127.4(10)
C9 C8 Ru1 Cl1 -5.0(15)
